data_1548274
loop_
_publ_author_name
'Rene-Chris Brachvogel'
'Frank Hampel'
'Max von Delius'

_publ_section_title
;
 Self-assembly of dynamic orthoester cryptates
;
_journal_name_full 'Nature Communications'
_journal_page_first 7129
_journal_paper_doi 10.1038/ncomms8129
_journal_volume 6
_journal_year 2015
_chemical_formula_moiety 'C16 H30 Na O9, C32 H12 B F24'
_chemical_formula_sum 'C48 H42 B Cl0.25 F24 Na O9'
_chemical_formula_weight 1261.48
_space_group_crystal_system monoclinic
_space_group_IT_number 12
_space_group_name_Hall '-C 2y'
_space_group_name_H-M_alt 'C 1 2/m 1'
_symmetry_space_group_name_Hall '-C 2y'
_symmetry_space_group_name_H-M 'C 1 2/m 1'
_atom_sites_solution_hydrogens mixed
_atom_sites_solution_primary iterative
_cell_angle_alpha 90
_cell_angle_beta 107.372(3)
_cell_angle_gamma 90
_cell_formula_units_Z 4
_cell_length_a 18.3769(4)
_cell_length_b 16.7983(4)
_cell_length_c 18.7409(5)
_cell_measurement_reflns_used 3192
_cell_measurement_temperature 107(4)
_cell_measurement_theta_max 61.0340
_cell_measurement_theta_min 3.9440
_cell_volume 5521.4(2)
_computing_cell_refinement
;
CrysAlisPro, Agilent Technologies,
Version 1.171.37.34 (release 22-05-2014 CrysAlis171 .NET)
(compiled May 22 2014,16:03:01)
;
_computing_data_collection
;
CrysAlisPro, Agilent Technologies,
Version 1.171.37.34 (release 22-05-2014 CrysAlis171 .NET)
(compiled May 22 2014,16:03:01)
;
_computing_data_reduction
;
CrysAlisPro, Agilent Technologies,
Version 1.171.37.34 (release 22-05-2014 CrysAlis171 .NET)
(compiled May 22 2014,16:03:01)
;
_computing_molecular_graphics 'Olex2 (Dolomanov et al., 2009)'
_computing_publication_material 'Olex2 (Dolomanov et al., 2009)'
_computing_structure_refinement 'ShelXL (Sheldrick, 2008)'
_computing_structure_solution 'olex2.solve (Bourhis et al., 2013)'
_diffrn_ambient_environment N~2~
_diffrn_ambient_temperature 107(4)
_diffrn_detector 'CCD plate'
_diffrn_detector_area_resol_mean 10.6144
_diffrn_detector_type Atlas
_diffrn_measured_fraction_theta_full 0.822
_diffrn_measured_fraction_theta_max 0.961
_diffrn_measurement_details
;
#__ type_ start__ end____ width___ exp.time_
  1 omega   56.00  155.00   1.0000    1.2350
omega____ theta____ kappa____ phi______ frames
    -       82.2806   45.0000  120.0000 99

#__ type_ start__ end____ width___ exp.time_
  2 omega   51.00  156.00   1.0000    1.2350
omega____ theta____ kappa____ phi______ frames
    -       82.2806   77.0000   30.0000 105

#__ type_ start__ end____ width___ exp.time_
  3 omega    2.00  104.00   1.0000    1.2350
omega____ theta____ kappa____ phi______ frames
    -       82.2806  -94.0000  -60.0000 102

#__ type_ start__ end____ width___ exp.time_
  4 omega  -89.00  -35.00   1.0000    1.0000
omega____ theta____ kappa____ phi______ frames
    -        0.0000 -178.0000   60.0000 54

#__ type_ start__ end____ width___ exp.time_
  5 omega  -85.00  -37.00   1.0000    1.0000
omega____ theta____ kappa____ phi______ frames
    -        0.0000  178.0000  -90.0000 48
;
_diffrn_measurement_device 'four-circle diffractometer'
_diffrn_measurement_device_type 'SuperNova, Dual, Cu at zero, Atlas'
_diffrn_measurement_method '\w scans'
_diffrn_orient_matrix_UB_11 -0.0024978000
_diffrn_orient_matrix_UB_12 -0.0442277000
_diffrn_orient_matrix_UB_13 -0.0727392000
_diffrn_orient_matrix_UB_21 -0.0540358000
_diffrn_orient_matrix_UB_22 0.0641228000
_diffrn_orient_matrix_UB_23 -0.0458246000
_diffrn_orient_matrix_UB_31 0.0691662000
_diffrn_orient_matrix_UB_32 0.0484128000
_diffrn_orient_matrix_UB_33 -0.0057526000
_diffrn_radiation_monochromator mirror
_diffrn_radiation_probe x-ray
_diffrn_radiation_type CuK\a
_diffrn_radiation_wavelength 1.54184
_diffrn_reflns_av_R_equivalents 0.0346
_diffrn_reflns_av_unetI/netI 0.0510
_diffrn_reflns_Laue_measured_fraction_full 0.822
_diffrn_reflns_Laue_measured_fraction_max 0.961
_diffrn_reflns_limit_h_max 20
_diffrn_reflns_limit_h_min -17
_diffrn_reflns_limit_k_max 11
_diffrn_reflns_limit_k_min -18
_diffrn_reflns_limit_l_max 21
_diffrn_reflns_limit_l_min -16
_diffrn_reflns_number 6750
_diffrn_reflns_point_group_measured_fraction_full 0.822
_diffrn_reflns_point_group_measured_fraction_max 0.961
_diffrn_reflns_theta_full 67.684
_diffrn_reflns_theta_max 61.408
_diffrn_reflns_theta_min 3.643
_diffrn_source 'sealed X-ray tube'
_diffrn_source_type 'SuperNova (Cu) X-ray Source'
_exptl_absorpt_coefficient_mu 1.577
_exptl_absorpt_correction_T_max 0.903
_exptl_absorpt_correction_T_min 0.815
_exptl_absorpt_correction_type analytical
_exptl_absorpt_process_details
;
CrysAlisPro, Agilent Technologies,
Version 1.171.37.34 (release 22-05-2014 CrysAlis171 .NET)
(compiled May 22 2014,16:03:01)
Analytical numeric absorption correction using a multifaceted crystal
			model based on expressions derived by R.C. Clark & J.S. Reid.
(Clark, R. C. & Reid, J. S. (1995). Acta Cryst. A51, 887-897)
Empirical absorption correction using spherical harmonics,
 implemented in SCALE3 ABSPACK scaling algorithm.
;
_exptl_crystal_colour 'clear light colourless'
_exptl_crystal_colour_lustre clear
_exptl_crystal_colour_modifier light
_exptl_crystal_colour_primary colourless
_exptl_crystal_density_diffrn 1.518
_exptl_crystal_description
;
;
_exptl_crystal_F_000 2553
_exptl_crystal_recrystallization_method 'crystallized from DCM/Cyclopentane'
_exptl_crystal_size_max 0.2637
_exptl_crystal_size_mid 0.1303
_exptl_crystal_size_min 0.0996
_refine_diff_density_max 0.477
_refine_diff_density_min -0.407
_refine_diff_density_rms 0.069
_refine_ls_extinction_coef .
_refine_ls_extinction_method none
_refine_ls_goodness_of_fit_ref 1.074
_refine_ls_hydrogen_treatment constr
_refine_ls_matrix_type full
_refine_ls_number_parameters 432
_refine_ls_number_reflns 4259
_refine_ls_number_restraints 16
_refine_ls_restrained_S_all 1.106
_refine_ls_R_factor_all 0.0881
_refine_ls_R_factor_gt 0.0667
_refine_ls_shift/su_max 0.000
_refine_ls_shift/su_mean 0.000
_refine_ls_structure_factor_coef Fsqd
_refine_ls_weighting_details 'w=1/[\s^2^(Fo^2^)+(0.1044P)^2^+6.5070P] where P=(Fo^2^+2Fc^2^)/3'
_refine_ls_weighting_scheme calc
_refine_ls_wR_factor_gt 0.1748
_refine_ls_wR_factor_ref 0.1934
_reflns_Friedel_coverage 0.000
_reflns_Friedel_fraction_full .
_reflns_Friedel_fraction_max .
_reflns_number_gt 3156
_reflns_number_total 4259
_reflns_threshold_expression 'I > 2\s(I)'
_cod_data_source_file ncomms8129-s2.cif
_cod_data_source_block rb01_4
_cod_database_code 1548274
_chemical_oxdiff_formula 'C16 H30 Na B4 F24 C28'
_shelx_space_group_comment
;
The symmetry employed for this shelxl refinement is uniquely defined
by the following loop, which should always be used as a source of
symmetry information in preference to the above space-group names.
They are only intended as comments.
;
_reflns_odcompleteness_completeness 94.37
_reflns_odcompleteness_iscentric 1
_reflns_odcompleteness_theta 61.93
_olex2_refinement_description
;
1. Fixed Uiso
 At 1.2 times of:
  All C(H) groups, All C(H,H) groups
 At 1.5 times of:
  All C(H,H,H) groups
2. Restrained distances
 O2-C5 \\sim O2A-C5 \\sim O2-C4 \\sim O2A-C4
 with sigma of 0.02
 C5-C6 \\sim C5-C6A
 with sigma of 0.02
 O3A-C6A \\sim O3-C6 \\sim O3-C7 \\sim O3A-C7
 with sigma of 0.02
 O1-C2 \\sim O1A-C2
 with sigma of 0.02
 C4-C3 \\sim C4-C3A
 with sigma of 0.02
 O1-C3 \\sim O1A-C3A
 with sigma of 0.02
3. Uiso/Uaniso restraints and constraints
Uanis(O1) = Uanis(O1A)
Uanis(O2) = Uanis(O2A)
Uanis(C6) = Uanis(C6A)
Uanis(O3A) = Uanis(O3)
Uanis(C3A) = Uanis(C3)
4. Others
 Fixed Sof: H1A(0.5) H1B(0.5) H1C(0.5) C3(0.5) H3A(0.5) H3B(0.5) C3A(0.5)
 H3AA(0.5) H3AB(0.5) C6(0.5) H6A(0.5) H6B(0.5) C6A(0.5) H6AA(0.5) H6AB(0.5)
 H8A(0.5) H8B(0.5) H8C(0.5) C9(0.5) H9A(0.5) H10A(0.5) H10B(0.5) H11A(0.5)
 H11B(0.5) C12(0.5) H12A(0.5) H12B(0.5) O1(0.5) O1A(0.5) O2(0.5) O2A(0.5)
 O3(0.5) O3A(0.5) O4(0.5) O5(0.5) O6(0.5)
5.a Riding coordinates:
 C9(H9A,H9B), C10(H10A,H10B), C11(H11A,H11B), C12(H12A,H12B)
5.b Secondary CH2 refined with riding coordinates:
 C3(H3A,H3B), C3A(H3AA,H3AB), C4(H4A,H4B), C5(H5A,H5B), C6(H6A,H6B), C6A(H6AA,
 H6AB)
5.c Aromatic/amide H refined with riding coordinates:
 C22(H22), C24(H24), C32(H32), C34(H34), C36(H36), C42(H42), C44(H44)
5.d Idealised Me refined as rotating group:
 C1(H1A,H1B,H1C), C8(H8A,H8B,H8C)
;
_olex2_submission_special_instructions 'No special instructions were received'

loop_
_space_group_symop_operation_xyz
'x, y, z'
'-x, y, -z'
'x+1/2, y+1/2, z'
'-x+1/2, y+1/2, -z'
'-x, -y, -z'
'x, -y, z'
'-x+1/2, -y+1/2, -z'
'x+1/2, -y+1/2, z'

loop_
_atom_site_label
_atom_site_type_symbol
_atom_site_fract_x
_atom_site_fract_y
_atom_site_fract_z
_atom_site_U_iso_or_equiv
_atom_site_adp_type
_atom_site_occupancy
_atom_site_site_symmetry_order
_atom_site_calc_flag
_atom_site_refinement_flags_posn
_atom_site_refinement_flags_adp
_atom_site_refinement_flags_occupancy
_atom_site_disorder_assembly
_atom_site_disorder_group
C1 C 0.1176(3) 0.0000 0.7635(4) 0.066(2) Uani 1 2 d S T P . .
H1A H 0.0953 0.0522 0.7555 0.099 Uiso 0.5 1 calc GR . . A -1
H1B H 0.1278 -0.0144 0.8151 0.099 Uiso 0.5 1 calc GR . . A -1
H1C H 0.0829 -0.0378 0.7327 0.099 Uiso 0.5 1 calc GR . . A -1
C2 C 0.1919(3) 0.0000 0.7431(3) 0.0384(13) Uani 1 2 d S T P . .
C3 C 0.2557(7) 0.1146(7) 0.8186(5) 0.050(2) Uani 0.5 1 d . . . B 2
H3A H 0.2763 0.0754 0.8574 0.061 Uiso 0.5 1 calc R . . B 2
H3B H 0.2160 0.1446 0.8311 0.061 Uiso 0.5 1 calc R . . B 2
C3A C 0.2367(6) 0.1326(6) 0.7863(6) 0.050(2) Uani 0.5 1 d . . . B 1
H3AA H 0.2086 0.1496 0.8199 0.061 Uiso 0.5 1 calc R . . B 1
H3AB H 0.2088 0.1487 0.7358 0.061 Uiso 0.5 1 calc R . . B 1
C4 C 0.3165(3) 0.1681(2) 0.8095(2) 0.0518(12) Uani 1 1 d . . . . .
H4A H 0.3149 0.2187 0.7842 0.062 Uiso 1 1 calc R . . B 1
H4B H 0.3315 0.1786 0.8628 0.062 Uiso 1 1 calc R . . B 1
C5 C 0.4313(3) 0.1672(3) 0.7756(3) 0.0591(13) Uani 1 1 d . . . . .
H5A H 0.4731 0.1751 0.8210 0.071 Uiso 1 1 calc R . . B 1
H5B H 0.4081 0.2188 0.7604 0.071 Uiso 1 1 calc R . . B 1
C6 C 0.4627(6) 0.1390(5) 0.7180(5) 0.0504(19) Uani 0.5 1 d . . . B 1
H6A H 0.4317 0.1552 0.6686 0.060 Uiso 0.5 1 calc R . . B 1
H6B H 0.5146 0.1574 0.7263 0.060 Uiso 0.5 1 calc R . . B 1
C6A C 0.4843(5) 0.1059(6) 0.7518(5) 0.0504(19) Uani 0.5 1 d . . . B 2
H6AA H 0.5274 0.1328 0.7428 0.060 Uiso 0.5 1 calc R . . B 2
H6AB H 0.5033 0.0663 0.7906 0.060 Uiso 0.5 1 calc R . . B 2
C7 C 0.4582(4) 0.0000 0.6665(4) 0.0544(17) Uani 1 2 d S T P . .
C8 C 0.5321(4) 0.0000 0.6458(5) 0.090(3) Uani 1 2 d S T P . .
H8A H 0.5438 0.0533 0.6344 0.135 Uiso 0.5 1 calc GR . . C -1
H8B H 0.5265 -0.0333 0.6028 0.135 Uiso 0.5 1 calc GR . . C -1
H8C H 0.5727 -0.0200 0.6870 0.135 Uiso 0.5 1 calc GR . . C -1
C9 C 0.3684(5) -0.013(2) 0.5435(4) 0.056(8) Uani 0.5 1 d . . . B 1
H9A H 0.3776 -0.0678 0.5565 0.067 Uiso 0.5 1 d R . . B 1
H9B H 0.3949 0.0000 0.5084 0.067 Uiso 1 2 d RS T P B 1
C10 C 0.2855(4) 0.0000 0.5132(3) 0.0497(16) Uani 1 2 d S T P . .
H10A H 0.2622 -0.0480 0.4898 0.060 Uiso 0.5 1 d R . . B .
H10B H 0.2784 0.0396 0.4751 0.060 Uiso 0.5 1 d R . . . .
C11 C 0.1711(3) 0.0000 0.5457(3) 0.0446(15) Uani 1 2 d S T P . .
H11A H 0.1662 -0.0445 0.5128 0.053 Uiso 0.5 1 d R . . B .
H11B H 0.1399 0.0418 0.5181 0.053 Uiso 0.5 1 d R . . . .
C12 C 0.1409(4) -0.0222(4) 0.6085(4) 0.045(3) Uani 0.5 1 d . . . B 1
H12A H 0.1491 -0.0776 0.6196 0.054 Uiso 0.5 1 d R . . B 1
H12B H 0.0875 -0.0115 0.5954 0.054 Uiso 0.5 1 d R . . B 1
O1 O 0.2264(3) 0.0769(3) 0.7461(3) 0.0347(9) Uani 0.5 1 d . . . B 2
O1A O 0.2478(3) 0.0472(3) 0.7903(3) 0.0347(9) Uani 0.5 1 d . . . B 1
O2 O 0.3488(3) 0.1468(3) 0.7541(3) 0.0380(10) Uani 0.5 1 d . . . B 2
O2A O 0.3759(3) 0.1173(3) 0.7930(3) 0.0380(10) Uani 0.5 1 d . . . B 1
O3 O 0.4597(3) 0.0539(4) 0.7282(3) 0.0451(12) Uani 0.5 1 d . . . B 1
O3A O 0.4378(3) 0.0696(4) 0.6849(4) 0.0451(12) Uani 0.5 1 d . . . B 2
O4 O 0.3950(3) 0.0343(3) 0.6090(3) 0.0436(13) Uani 0.5 1 d . . . B 1
O5 O 0.2492(3) 0.0250(3) 0.5661(3) 0.0372(14) Uani 0.5 1 d . . . B 1
O6 O 0.1829(3) 0.0265(3) 0.6712(3) 0.0351(13) Uani 0.5 1 d . . . B 1
Na1 Na 0.32456(10) 0.0000 0.70588(11) 0.0308(5) Uani 1 2 d S T P B .
B1 B 0.3512(3) 0.5000 0.7728(3) 0.0212(11) Uani 1 2 d S T P . .
C21 C 0.4356(2) 0.5000 0.8354(2) 0.0206(10) Uani 1 2 d S T P . .
C22 C 0.47241(17) 0.57073(19) 0.86506(18) 0.0221(7) Uani 1 1 d . . . . .
H22 H 0.4504 0.6191 0.8460 0.027 Uiso 1 1 calc R . . . .
C23 C 0.54111(17) 0.57081(19) 0.92240(18) 0.0220(7) Uani 1 1 d . . . . .
C24 C 0.5762(3) 0.5000 0.9514(3) 0.0245(10) Uani 1 2 d S T P . .
H24 H 0.6223 0.5000 0.9894 0.029 Uiso 1 2 calc RS T P . .
C25 C 0.58032(19) 0.6476(2) 0.9503(2) 0.0307(8) Uani 1 1 d . . . . .
C31 C 0.34022(16) 0.42355(19) 0.71675(18) 0.0218(7) Uani 1 1 d . . . . .
C32 C 0.40074(19) 0.3974(2) 0.69069(19) 0.0281(8) Uani 1 1 d . . . . .
H32 H 0.4481 0.4218 0.7090 0.034 Uiso 1 1 calc R . . . .
C33 C 0.3922(2) 0.3369(2) 0.63901(19) 0.0328(9) Uani 1 1 d . . . . .
C34 C 0.3231(2) 0.2984(2) 0.6100(2) 0.0335(9) Uani 1 1 d . . . . .
H34 H 0.3177 0.2573 0.5755 0.040 Uiso 1 1 calc R . . . .
C35 C 0.26238(19) 0.3230(2) 0.63385(19) 0.0287(8) Uani 1 1 d . . . . .
C36 C 0.27108(18) 0.3848(2) 0.68508(18) 0.0236(7) Uani 1 1 d . . . . .
H36 H 0.2288 0.4011 0.6988 0.028 Uiso 1 1 calc R . . . .
C37 C 0.4603(2) 0.3157(3) 0.6142(3) 0.0567(14) Uani 1 1 d . . . . .
C38 C 0.1867(2) 0.2849(2) 0.6043(2) 0.0381(9) Uani 1 1 d . . . . .
C41 C 0.2909(2) 0.5000 0.8221(2) 0.0189(10) Uani 1 2 d S T P . .
C42 C 0.26681(17) 0.42921(19) 0.84746(18) 0.0235(7) Uani 1 1 d . . . . .
H42 H 0.2830 0.3808 0.8334 0.028 Uiso 1 1 calc R . . . .
C43 C 0.21937(18) 0.4291(2) 0.89307(19) 0.0281(8) Uani 1 1 d . . . . .
C44 C 0.1946(3) 0.5000 0.9157(3) 0.0319(12) Uani 1 2 d S T P . .
H44 H 0.1620 0.5000 0.9453 0.038 Uiso 1 2 calc RS T P . .
C45 C 0.1910(2) 0.3514(3) 0.9138(2) 0.0417(10) Uani 1 1 d . . . . .
F1 F 0.59741(13) 0.65601(13) 1.02386(12) 0.0454(6) Uani 1 1 d . . . . .
F2 F 0.64696(14) 0.65375(16) 0.93571(15) 0.0623(8) Uani 1 1 d . . . . .
F3 F 0.53922(14) 0.71179(13) 0.92183(15) 0.0629(8) Uani 1 1 d . . . . .
F4 F 0.4745(2) 0.3692(3) 0.5686(2) 0.1175(16) Uani 1 1 d . . . . .
F5 F 0.52376(13) 0.3109(2) 0.67171(15) 0.0772(10) Uani 1 1 d . . . . .
F6 F 0.45315(16) 0.2453(2) 0.58020(19) 0.0977(13) Uani 1 1 d . . . . .
F7 F 0.18737(16) 0.21674(15) 0.56965(16) 0.0635(8) Uani 1 1 d . . . D 1
F8 F 0.13739(15) 0.33122(18) 0.55514(18) 0.0907(12) Uani 1 1 d . . . E 1
F9 F 0.15443(15) 0.2695(2) 0.65707(15) 0.0756(10) Uani 1 1 d . . . F 1
F10 F 0.23759(15) 0.29077(13) 0.91474(14) 0.0521(7) Uani 1 1 d . . . G 1
F11 F 0.12449(16) 0.3320(2) 0.8660(2) 0.1069(15) Uani 1 1 d . . . H 1
F12 F 0.18119(16) 0.35238(16) 0.98107(16) 0.0668(8) Uani 1 1 d . . . I 1

loop_
_atom_site_aniso_label
_atom_site_aniso_U_11
_atom_site_aniso_U_22
_atom_site_aniso_U_33
_atom_site_aniso_U_23
_atom_site_aniso_U_13
_atom_site_aniso_U_12
C1 0.036(3) 0.096(6) 0.076(5) 0.000 0.030(3) 0.000
C2 0.029(3) 0.051(3) 0.040(3) 0.000 0.018(2) 0.000
C3 0.085(6) 0.040(5) 0.041(7) -0.006(4) 0.040(6) 0.008(4)
C3A 0.085(6) 0.040(5) 0.041(7) -0.006(4) 0.040(6) 0.008(4)
C4 0.080(3) 0.034(2) 0.042(3) -0.013(2) 0.020(2) -0.004(2)
C5 0.060(3) 0.051(3) 0.056(3) -0.004(2) 0.002(2) -0.033(2)
C6 0.055(5) 0.052(6) 0.047(5) 0.000(3) 0.019(4) -0.024(4)
C6A 0.055(5) 0.052(6) 0.047(5) 0.000(3) 0.019(4) -0.024(4)
C7 0.045(3) 0.077(5) 0.051(4) 0.000 0.029(3) 0.000
C8 0.050(4) 0.135(8) 0.103(7) 0.000 0.050(5) 0.000
C9 0.076(5) 0.07(2) 0.033(4) -0.003(6) 0.031(4) 0.005(7)
C10 0.078(4) 0.054(4) 0.021(3) 0.000 0.021(3) 0.000
C11 0.047(3) 0.048(3) 0.026(3) 0.000 -0.009(3) 0.000
C12 0.032(4) 0.051(8) 0.042(4) 0.001(3) -0.004(3) -0.001(3)
O1 0.036(2) 0.030(2) 0.041(3) -0.0011(17) 0.016(2) 0.0032(17)
O1A 0.036(2) 0.030(2) 0.041(3) -0.0011(17) 0.016(2) 0.0032(17)
O2 0.049(3) 0.029(2) 0.034(3) -0.0055(18) 0.009(2) -0.0040(18)
O2A 0.049(3) 0.029(2) 0.034(3) -0.0055(18) 0.009(2) -0.0040(18)
O3 0.037(3) 0.049(3) 0.050(4) -0.001(3) 0.015(3) -0.010(2)
O3A 0.037(3) 0.049(3) 0.050(4) -0.001(3) 0.015(3) -0.010(2)
O4 0.045(3) 0.052(3) 0.039(3) 0.003(2) 0.019(2) 0.001(2)
O5 0.049(3) 0.036(3) 0.024(2) -0.0021(19) 0.006(2) -0.003(2)
O6 0.033(2) 0.038(3) 0.033(3) 0.0008(19) 0.008(2) 0.0033(18)
Na1 0.0283(10) 0.0323(10) 0.0336(11) 0.000 0.0117(8) 0.000
B1 0.019(2) 0.024(3) 0.023(3) 0.000 0.010(2) 0.000
C21 0.021(2) 0.027(2) 0.017(2) 0.000 0.0103(19) 0.000
C22 0.0230(16) 0.0241(17) 0.0202(17) 0.0023(14) 0.0081(13) -0.0017(13)
C23 0.0215(15) 0.0262(17) 0.0198(17) -0.0017(14) 0.0083(13) -0.0053(13)
C24 0.022(2) 0.033(3) 0.017(2) 0.000 0.0036(19) 0.000
C25 0.0257(18) 0.0338(19) 0.029(2) 0.0073(16) 0.0033(15) -0.0056(15)
C31 0.0169(15) 0.0276(18) 0.0202(17) 0.0016(14) 0.0042(13) 0.0035(13)
C32 0.0230(17) 0.040(2) 0.0228(18) -0.0032(16) 0.0084(14) 0.0038(15)
C33 0.0320(19) 0.045(2) 0.0216(18) -0.0049(16) 0.0084(15) 0.0138(16)
C34 0.042(2) 0.035(2) 0.0212(19) -0.0086(16) 0.0052(16) 0.0055(16)
C35 0.0314(18) 0.0296(18) 0.0238(18) 0.0012(15) 0.0061(15) -0.0013(15)
C36 0.0257(17) 0.0277(17) 0.0193(17) -0.0001(14) 0.0095(14) 0.0022(14)
C37 0.042(2) 0.089(4) 0.036(3) -0.026(3) 0.007(2) 0.023(2)
C38 0.045(2) 0.036(2) 0.031(2) -0.0055(17) 0.0079(18) -0.0087(17)
C41 0.013(2) 0.025(2) 0.019(2) 0.000 0.0056(17) 0.000
C42 0.0210(16) 0.0263(17) 0.0219(17) 0.0001(14) 0.0043(13) -0.0004(13)
C43 0.0235(17) 0.038(2) 0.0237(18) 0.0031(16) 0.0078(14) -0.0056(15)
C44 0.024(2) 0.056(3) 0.020(3) 0.000 0.012(2) 0.000
C45 0.031(2) 0.055(3) 0.040(2) 0.015(2) 0.0118(18) -0.0081(18)
F1 0.0631(15) 0.0375(12) 0.0328(13) -0.0088(10) 0.0103(11) -0.0181(10)
F2 0.0530(14) 0.0749(18) 0.0722(18) -0.0268(15) 0.0388(13) -0.0400(13)
F3 0.0629(15) 0.0257(12) 0.0738(18) 0.0125(12) -0.0199(13) -0.0144(11)
F4 0.095(3) 0.191(4) 0.100(3) 0.042(3) 0.079(2) 0.054(3)
F5 0.0340(13) 0.124(3) 0.0660(19) -0.0482(18) 0.0038(12) 0.0263(15)
F6 0.0576(17) 0.137(3) 0.090(2) -0.077(2) 0.0105(16) 0.0284(18)
F7 0.0776(18) 0.0511(15) 0.0668(18) -0.0282(14) 0.0291(15) -0.0304(13)
F8 0.0564(17) 0.0630(18) 0.108(3) 0.0172(17) -0.0436(17) -0.0238(14)
F9 0.0573(16) 0.122(3) 0.0543(17) -0.0325(17) 0.0274(13) -0.0510(17)
F10 0.0716(16) 0.0342(13) 0.0611(17) 0.0001(11) 0.0359(13) -0.0157(12)
F11 0.0571(17) 0.119(3) 0.109(3) 0.071(2) -0.0292(17) -0.0582(18)
F12 0.093(2) 0.0627(17) 0.0675(19) 0.0289(15) 0.0592(16) 0.0134(15)

loop_
_atom_type_symbol
_atom_type_description
_atom_type_scat_dispersion_real
_atom_type_scat_dispersion_imag
_atom_type_scat_source
C C 0.0181 0.0091 'International Tables Vol C Tables 4.2.6.8 and 6.1.1.4'
H H 0.0000 0.0000 'International Tables Vol C Tables 4.2.6.8 and 6.1.1.4'
B B 0.0090 0.0039 'International Tables Vol C Tables 4.2.6.8 and 6.1.1.4'
F F 0.0727 0.0534 'International Tables Vol C Tables 4.2.6.8 and 6.1.1.4'
Na Na 0.1353 0.1239 'International Tables Vol C Tables 4.2.6.8 and 6.1.1.4'
O O 0.0492 0.0322 'International Tables Vol C Tables 4.2.6.8 and 6.1.1.4'
Cl Cl 0.3639 0.7018 'International Tables Vol C Tables 4.2.6.8 and 6.1.1.4'

loop_
_exptl_crystal_face_index_h
_exptl_crystal_face_index_k
_exptl_crystal_face_index_l
_exptl_crystal_face_perp_dist
_exptl_oxdiff_crystal_face_indexfrac_h
_exptl_oxdiff_crystal_face_indexfrac_k
_exptl_oxdiff_crystal_face_indexfrac_l
_exptl_oxdiff_crystal_face_x
_exptl_oxdiff_crystal_face_y
_exptl_oxdiff_crystal_face_z
-2 11 1 0.1090 -2.3165 10.6930 0.8791 -0.5311 0.7706 0.3524
-11 0 8 0.0551 -10.7921 -0.0952 8.2376 -0.5680 0.1996 -0.7984
11 0 0 0.0674 11.3326 -0.4761 0.1499 -0.0182 -0.6498 0.7599
3 -9 5 0.1304 3.0092 -8.6599 5.4967 -0.0243 -0.9698 -0.2427
-11 1 0 0.0290 -11.2618 0.7484 -0.3250 0.0187 0.6714 -0.7408
-1 -9 -6 0.0946 -0.8120 -9.3366 -5.6955 0.8293 -0.2938 -0.4754
10 -1 -9 0.0464 10.3120 -1.2991 -8.8121 0.6727 -0.2367 0.7010
4 9 4 0.1183 3.6154 9.4126 3.5904 -0.6865 0.2437 0.6851
11 0 -8 0.0574 11.0000 0.0000 -8.0000 0.5544 -0.2278 0.8068
3 0 10 0.0693 2.8495 -0.2169 10.4004 -0.7540 -0.6445 0.1268
-10 -5 -2 0.0756 -9.5696 -4.5651 -2.0402 0.3742 0.3179 -0.8712
-2 1 -11 0.0344 -1.6698 0.9074 -10.9427 0.7600 0.6499 -0.0086
12 0 -5 0.0577 11.8898 -0.4108 -4.5058 0.3162 -0.4623 0.8284
2 -11 -1 0.1333 2.3726 -10.6827 -0.9004 0.5320 -0.7720 -0.3479
-12 1 5 0.0423 -11.8806 0.5905 4.5024 -0.3239 0.4735 -0.8190

loop_
_geom_angle_atom_site_label_1
_geom_angle_atom_site_label_2
_geom_angle_atom_site_label_3
_geom_angle
_geom_angle_site_symmetry_1
_geom_angle_site_symmetry_3
C1 C2 Na1 179.7(4) . .
O1 C2 C1 114.2(3) . .
O1 C2 C1 114.2(3) 6 .
O1 C2 O1 128.6(5) . 6
O1 C2 Na1 65.8(3) 6 .
O1 C2 Na1 65.8(3) . .
O1A C2 C1 112.9(4) . .
O1A C2 C1 112.9(4) 6 .
O1A C2 O1A 69.7(5) . 6
O1A C2 Na1 67.3(3) 6 .
O1A C2 Na1 67.3(3) . .
O6 C2 C1 112.9(5) . .
O6 C2 C1 112.9(5) 6 .
O6 C2 O1A 131.0(5) 6 .
O6 C2 O1A 131.0(5) . 6
O6 C2 O1A 106.8(4) . .
O6 C2 O1A 106.8(4) 6 6
O6 C2 O6 37.5(4) 6 .
O6 C2 Na1 66.8(3) 6 .
O6 C2 Na1 66.8(3) . .
O1 C3 C4 103.7(7) . .
O1A C3A C4 105.3(7) . .
O2 C4 C3 115.8(5) . .
O2A C4 C3A 114.8(5) . .
O2 C5 C6A 116.1(5) . .
O2A C5 C6 116.6(5) . .
O3 C6 C5 100.7(6) . .
O3A C6A C5 105.7(7) . .
C8 C7 Na1 179.4(5) . .
O3 C7 C8 113.3(5) 6 .
O3 C7 C8 113.3(5) . .
O3 C7 O3 76.5(6) 6 .
O3 C7 Na1 66.2(3) . .
O3 C7 Na1 66.2(3) 6 .
O3A C7 C8 114.6(4) 6 .
O3A C7 C8 114.6(4) . .
O3A C7 O3A 127.2(7) . 6
O3A C7 Na1 65.3(4) . .
O3A C7 Na1 65.3(4) 6 .
O4 C7 C8 113.0(6) 6 .
O4 C7 C8 113.0(6) . .
O4 C7 O3 99.4(4) 6 6
O4 C7 O3 99.4(4) . .
O4 C7 O3 131.0(5) 6 .
O4 C7 O3 131.0(5) . 6
O4 C7 O4 46.9(5) 6 .
O4 C7 Na1 67.6(3) 6 .
O4 C7 Na1 67.6(3) . .
C9 C9 C10 81.5(15) 6 .
C9 C9 O4 56.0(14) 6 .
C9 C9 O4 106.9(18) 6 6
O4 C9 C10 107.5(16) . .
O4 C9 C10 119.0(8) 6 .
O4 C9 O4 50.9(7) 6 .
C9 C10 C9 17(3) . 6
O5 C10 C9 115.0(7) 6 6
O5 C10 C9 109.6(8) . 6
O5 C10 C9 109.6(8) 6 .
O5 C10 C9 115.0(7) . .
O5 C10 O5 34.5(4) 6 .
C12 C11 C12 29.0(6) . 6
O5 C11 C12 116.3(5) 6 6
O5 C11 C12 107.2(4) . 6
O5 C11 C12 116.3(5) . .
O5 C11 C12 107.2(4) 6 .
O5 C11 O5 34.0(4) . 6
C12 C12 C11 75.5(3) 6 .
C12 C12 O6 55.7(3) 6 .
C12 C12 O6 93.4(4) 6 6
O6 C12 C11 105.4(5) . .
O6 C12 C11 120.4(6) 6 .
O6 C12 O6 37.8(4) 6 .
C2 O1 C3 117.8(6) . .
C2 O1 Na1 82.8(3) . .
C3 O1 Na1 114.1(6) . .
C2 O1A C3A 117.8(6) . .
C2 O1A O1A 55.2(2) . 6
C2 O1A Na1 82.4(3) . .
C3A O1A O1A 172.2(5) . 6
C3A O1A Na1 111.9(6) . .
O1A O1A Na1 71.82(11) 6 .
C4 O2 C5 111.4(4) . .
C4 O2 Na1 115.8(3) . .
C5 O2 Na1 111.4(3) . .
C4 O2A Na1 114.9(3) . .
C5 O2A C4 109.1(4) . .
C5 O2A Na1 117.3(4) . .
C6 O3 C7 120.0(6) . .
C6 O3 O3 171.5(4) . 6
C6 O3 Na1 113.7(5) . .
C7 O3 O3 51.7(3) . 6
C7 O3 Na1 82.2(3) . .
O3 O3 Na1 69.25(14) 6 .
C6A O3A Na1 111.6(5) . .
C7 O3A C6A 118.2(7) . .
C7 O3A Na1 86.7(4) . .
C7 O4 Na1 81.3(3) . .
C9 O4 C7 114.4(12) . .
C9 O4 C7 128.1(14) 6 .
C9 O4 C9 17(3) 6 .
C9 O4 Na1 111.5(8) . .
C9 O4 Na1 120.1(9) 6 .
O4 O4 C7 66.5(2) 6 .
O4 O4 C9 73.1(18) 6 6
O4 O4 C9 56.0(14) 6 .
O4 O4 Na1 77.15(12) 6 .
C10 O5 C11 111.8(4) . .
C10 O5 Na1 115.9(4) . .
C11 O5 Na1 114.2(3) . .
O5 O5 C10 72.73(19) 6 .
O5 O5 C11 73.00(19) 6 .
O5 O5 Na1 80.74(9) 6 .
C2 O6 C12 119.3(5) . .
C2 O6 Na1 83.0(3) . .
C12 O6 C2 142.3(6) 6 .
C12 O6 C12 30.9(6) 6 .
C12 O6 Na1 123.6(5) 6 .
C12 O6 Na1 111.6(4) . .
O6 O6 C2 71.2(2) 6 .
O6 O6 C12 86.6(4) 6 6
O6 O6 C12 55.7(3) 6 .
O6 O6 Na1 79.87(10) 6 .
O1 Na1 O1 61.9(2) 6 .
O1 Na1 O3A 120.65(18) 6 6
O1 Na1 O3A 120.65(18) . .
O1 Na1 O3A 170.8(2) . 6
O1 Na1 O3A 170.8(2) 6 .
O1A Na1 O1A 36.4(2) . 6
O1A Na1 O2A 90.57(18) . 6
O1A Na1 O2A 61.87(16) 6 6
O1A Na1 O2A 90.57(18) 6 .
O1A Na1 O2A 61.87(16) . .
O1A Na1 O3 118.69(19) . .
O1A Na1 O3 118.69(19) 6 6
O1A Na1 O3 134.5(2) 6 .
O1A Na1 O3 134.5(2) . 6
O2A Na1 O2A 101.0(3) . 6
O2A Na1 O3 57.78(18) 6 6
O2A Na1 O3 90.78(19) . 6
O2A Na1 O3 90.78(19) 6 .
O2A Na1 O3 57.78(19) . .
O3 Na1 O3 41.5(3) . 6
O3A Na1 O3A 55.3(3) . 6
O6 Na1 O1A 52.03(16) . .
O6 Na1 O1A 59.63(16) . 6
O6 Na1 O1A 52.03(16) 6 6
O6 Na1 O1A 59.63(16) 6 .
O6 Na1 O2A 117.11(17) 6 .
O6 Na1 O2A 100.62(16) 6 6
O6 Na1 O2A 117.11(17) . 6
O6 Na1 O2A 100.63(16) . .
O6 Na1 O3 148.76(17) 6 6
O6 Na1 O3 168.40(18) . 6
O6 Na1 O3 148.76(17) . .
O6 Na1 O3 168.40(18) 6 .
O6 Na1 O6 20.3(2) 6 .
C31 B1 C21 111.6(2) . .
C31 B1 C21 111.6(2) 6_565 .
C31 B1 C31 103.7(4) 6_565 .
C31 B1 C41 112.8(2) . .
C31 B1 C41 112.8(2) 6_565 .
C41 B1 C21 104.5(4) . .
C22 C21 B1 121.72(19) . .
C22 C21 B1 121.7(2) 6_565 .
C22 C21 C22 116.5(4) . 6_565
C23 C22 C21 121.8(3) . .
C22 C23 C25 120.2(3) . .
C24 C23 C22 120.7(3) . .
C24 C23 C25 119.0(3) . .
C23 C24 C23 118.5(4) 6_565 .
F1 C25 C23 113.3(3) . .
F1 C25 F2 104.9(3) . .
F1 C25 F3 105.0(3) . .
F2 C25 C23 111.8(3) . .
F3 C25 C23 113.7(3) . .
F3 C25 F2 107.5(3) . .
C32 C31 B1 120.6(3) . .
C36 C31 B1 124.3(3) . .
C36 C31 C32 114.8(3) . .
C33 C32 C31 122.4(3) . .
C32 C33 C34 121.3(3) . .
C32 C33 C37 117.5(3) . .
C34 C33 C37 121.3(3) . .
C33 C34 C35 117.8(3) . .
C34 C35 C36 120.6(3) . .
C34 C35 C38 120.6(3) . .
C36 C35 C38 118.8(3) . .
C35 C36 C31 123.0(3) . .
F4 C37 C33 112.5(4) . .
F4 C37 F5 105.7(4) . .
F4 C37 F6 107.8(4) . .
F5 C37 C33 111.9(4) . .
F6 C37 C33 112.7(4) . .
F6 C37 F5 105.7(4) . .
F7 C38 C35 114.4(3) . .
F7 C38 F8 105.7(3) . .
F7 C38 F9 105.8(3) . .
F8 C38 C35 112.0(3) . .
F9 C38 C35 112.7(3) . .
F9 C38 F8 105.5(4) . .
C42 C41 B1 121.7(2) . .
C42 C41 B1 121.7(2) 6_565 .
C42 C41 C42 116.2(4) . 6_565
C43 C42 C41 121.9(3) . .
C42 C43 C45 119.4(3) . .
C44 C43 C42 120.7(3) . .
C44 C43 C45 119.8(3) . .
C43 C44 C43 118.5(4) . 6_565
F10 C45 C43 113.5(3) . .
F11 C45 C43 111.2(3) . .
F11 C45 F10 106.4(4) . .
F11 C45 F12 106.7(3) . .
F12 C45 C43 113.1(4) . .
F12 C45 F10 105.5(3) . .

loop_
_geom_bond_atom_site_label_1
_geom_bond_atom_site_label_2
_geom_bond_distance
_geom_bond_site_symmetry_2
C1 C2 1.523(8) .
C2 O1 1.433(5) 6
C2 O1 1.433(5) .
C2 O1A 1.387(6) .
C2 O1A 1.387(6) 6
C2 O6 1.382(7) .
C2 O6 1.382(7) 6
C2 Na1 2.729(5) .
C3 C4 1.484(11) .
C3 O1 1.450(10) .
C3A C4 1.522(11) .
C3A O1A 1.448(10) .
C4 O2 1.388(6) .
C4 O2A 1.488(7) .
C5 C6 1.447(10) .
C5 C6A 1.571(10) .
C5 O2 1.488(7) .
C5 O2A 1.430(6) .
C6 O3 1.445(9) .
C6A O3A 1.427(9) .
C7 C8 1.520(8) .
C7 O3 1.463(7) .
C7 O3 1.463(7) 6
C7 O3A 1.305(7) .
C7 O3A 1.305(7) 6
C7 O4 1.447(8) 6
C7 O4 1.447(8) .
C7 Na1 2.768(6) .
C9 C9 0.43(8) 6
C9 C10 1.475(12) .
C9 O4 1.42(2) .
C9 O4 1.231(15) 6
C10 C9 1.475(12) 6
C10 O5 1.413(7) .
C10 O5 1.413(7) 6
C11 C12 1.491(10) 6
C11 C12 1.491(10) .
C11 O5 1.434(7) 6
C11 O5 1.434(7) .
C12 C12 0.746(15) 6
C12 O6 1.449(8) .
C12 O6 1.199(8) 6
O1 Na1 2.509(5) .
O1A O1A 1.585(9) 6
O1A Na1 2.540(5) .
O2 Na1 2.617(5) .
O2A Na1 2.554(5) .
O3 O3 1.812(12) 6
O3 Na1 2.557(6) .
O3A Na1 2.518(6) .
O4 C9 1.231(15) 6
O4 O4 1.152(11) 6
O4 Na1 2.590(5) .
O5 O5 0.839(9) 6
O5 Na1 2.605(5) .
O6 C12 1.199(8) 6
O6 O6 0.889(9) 6
O6 Na1 2.528(5) .
Na1 O1 2.509(5) 6
Na1 O1A 2.540(5) 6
Na1 O2A 2.554(5) 6
Na1 O3 2.557(6) 6
Na1 O3A 2.519(6) 6
Na1 O6 2.528(5) 6
B1 C21 1.642(6) .
B1 C31 1.633(4) .
B1 C31 1.633(4) 6_565
B1 C41 1.642(7) .
C21 C22 1.398(4) .
C21 C22 1.398(4) 6_565
C22 C23 1.392(4) .
C23 C24 1.384(4) .
C23 C25 1.493(5) .
C24 C23 1.384(4) 6_565
C25 F1 1.328(4) .
C25 F2 1.336(4) .
C25 F3 1.333(4) .
C31 C32 1.412(5) .
C31 C36 1.393(4) .
C32 C33 1.380(5) .
C33 C34 1.384(5) .
C33 C37 1.502(5) .
C34 C35 1.384(5) .
C35 C36 1.391(5) .
C35 C38 1.481(5) .
C37 F4 1.320(7) .
C37 F5 1.333(5) .
C37 F6 1.331(6) .
C38 F7 1.318(4) .
C38 F8 1.333(5) .
C38 F9 1.321(5) .
C41 C42 1.400(4) .
C41 C42 1.400(4) 6_565
C42 C43 1.391(5) .
C43 C44 1.386(4) .
C43 C45 1.500(5) .
C44 C43 1.386(4) 6_565
C45 F10 1.327(5) .
C45 F11 1.322(5) .
C45 F12 1.326(5) .

loop_
_smtbx_masks_void_nr
_smtbx_masks_void_average_x
_smtbx_masks_void_average_y
_smtbx_masks_void_average_z
_smtbx_masks_void_volume
_smtbx_masks_void_count_electrons
1 0.000 0.500 0.000 152.4 30.4
2 0.500 0.000 1.000 152.4 30.4
